data_1530634
loop_
_publ_author_name
'Razmanova, Z.P.'
'Rumanova, I.M.'
'Belov, N.V.'

_publ_section_title
;
 The crystal structure of Kurnakovite Mg2 B6 O11 (H2 O)15 = Mg2 (B3 O3 (O
 H)5) (H2 O)5
;
_journal_name_full 'Doklady Akademii Nauk SSSR'
_journal_page_first 1003
_journal_page_last 1006
_journal_volume 189
_journal_year 1969
_chemical_formula_sum 'B6 H30 Mg2 O26'
_chemical_name_systematic 'Mg2 B6 O11 (H2 O)15'
_space_group_IT_number 2
_symmetry_space_group_name_Hall '-P 1'
_symmetry_space_group_name_H-M 'P -1'
_cell_angle_alpha 99
_cell_angle_beta 108.5
_cell_angle_gamma 105.4
_cell_formula_units_Z 1
_cell_length_a 8.28
_cell_length_b 10.66
_cell_length_c 6.4
_cell_volume 498.250
_citation_journal_id_ASTM DANKAS
_cod_data_source_file Razmanova_DANKAS_1969_879.cif
_cod_data_source_block H30B6Mg2O26
_cod_original_cell_volume 498.2496
_cod_original_formula_sum 'H30 B6 Mg2 O26'
_cod_database_code 1530634

loop_
_symmetry_equiv_pos_as_xyz
x,y,z
-x,-y,-z

loop_
_atom_site_label
_atom_site_type_symbol
_atom_site_fract_x
_atom_site_fract_y
_atom_site_fract_z
_atom_site_occupancy
_atom_site_U_iso_or_equiv
O10 O-2 0.251 0.412 0.739 1 0.0
O1 O-2 0.923 0.321 0.92 1 0.0
O12 O-2 0.016 -0.012 0.245 1 0.0
O2 O-2 0.593 0.41 0.775 1 0.0
O11 O-2 0.128 0.22 0.414 1 0.0
B1 B+3 0.767 0.227 0.354 1 0.0
O8 O-2 0.932 0.334 0.508 1 0.0
O7 O-2 0.809 0.103 0.272 1 0.0
O4 O-2 0.672 0.036 0.81 1 0.0
Mg1 Mg+2 0.653 0.232 0.802 1 0.0
O5 O-2 0.651 0.194 0.471 1 0.0
O3 O-2 0.381 0.133 0.667 1 0.0
O6 O-2 0.67 0.26 0.141 1 0.0
O13 O-2 0.284 0.242 0.051 1 0.0
B3 B+3 0.98 0.104 0.308 1 0.0
O9 O-2 0.15 0.441 0.352 1 0.0
B2 B+3 0.11 0.352 0.505 1 0.0
